data_4129299
loop_
_publ_author_name
'Liu, Lujia'
'Telfer, Shane G.'

_publ_section_title
;
 Systematic ligand modulation enhances the moisture stability and gas
 sorption characteristics of quaternary metal-organic frameworks.
;
_journal_issue 11
_journal_name_full 'Journal of the American Chemical Society'
_journal_page_first 3901
_journal_page_last 3909
_journal_paper_doi 10.1021/jacs.5b00365
_journal_volume 137
_journal_year 2015
_chemical_formula_sum 'C67 H58 O13 Zn4'
_chemical_formula_weight 1332.61
_space_group_crystal_system cubic
_space_group_IT_number 200
_space_group_name_Hall '-P 2 2 3'
_space_group_name_H-M_alt 'P m -3'
_atom_sites_solution_hydrogens geom
_audit_creation_method SHELXL-2013
_cell_angle_alpha 90
_cell_angle_beta 90
_cell_angle_gamma 90
_cell_formula_units_Z 6
_cell_length_a 29.9508(5)
_cell_length_b 29.9508(5)
_cell_length_c 29.9508(5)
_cell_measurement_reflns_used 93755
_cell_measurement_temperature 293(2)
_cell_measurement_theta_max 57.05
_cell_measurement_theta_min 6.61
_cell_volume 26867.4(8)
_computing_cell_refinement 'FSProcess in Process-Auto (Rigaku, 1998)'
_computing_data_collection 'CrystalClear (Rigaku, 2005)'
_computing_data_reduction 'FSProcess in Process-Auto (Rigaku, 1998)'
_computing_molecular_graphics 'OLEX (Dolomanov, 2003)'
_computing_publication_material 'SHELXL-97 (Sheldrick, 1997)'
_computing_structure_refinement 'SHELXL-97 (Sheldrick, 1997)'
_computing_structure_solution 'SHELXS-97 (Sheldrick, 2008)'
_diffrn_ambient_temperature 293(2)
_diffrn_detector_area_resol_mean 10
_diffrn_measured_fraction_theta_full 0.997
_diffrn_measured_fraction_theta_max 0.993
_diffrn_measurement_device_type 'Rigaku Spider'
_diffrn_measurement_method \w-scans
_diffrn_radiation_type CuK\a
_diffrn_radiation_wavelength 1.54178
_diffrn_reflns_av_R_equivalents 0.0345
_diffrn_reflns_av_unetI/netI 0.0170
_diffrn_reflns_Laue_measured_fraction_full 0.997
_diffrn_reflns_Laue_measured_fraction_max 0.993
_diffrn_reflns_limit_h_max 33
_diffrn_reflns_limit_h_min -18
_diffrn_reflns_limit_k_max 36
_diffrn_reflns_limit_k_min -32
_diffrn_reflns_limit_l_max 36
_diffrn_reflns_limit_l_min -36
_diffrn_reflns_number 135510
_diffrn_reflns_point_group_measured_fraction_full 0.997
_diffrn_reflns_point_group_measured_fraction_max 0.993
_diffrn_reflns_theta_full 67.679
_diffrn_reflns_theta_max 72.042
_diffrn_reflns_theta_min 6.610
_diffrn_source 'Rigaku MM007 rotating anode'
_exptl_absorpt_coefficient_mu 0.785
_exptl_absorpt_correction_T_max 1.000000
_exptl_absorpt_correction_T_min 0.741995
_exptl_absorpt_correction_type multi-scan
_exptl_absorpt_process_details '(ABSCOR; Higashi, 1995)'
_exptl_crystal_colour 'pale yellow'
_exptl_crystal_density_diffrn 0.494
_exptl_crystal_density_method 'not measured'
_exptl_crystal_description block
_exptl_crystal_F_000 4104
_exptl_crystal_size_max 0.282
_exptl_crystal_size_mid 0.278
_exptl_crystal_size_min 0.252
_refine_diff_density_max 0.317
_refine_diff_density_min -0.312
_refine_diff_density_rms 0.033
_refine_ls_extinction_method none
_refine_ls_goodness_of_fit_ref 1.096
_refine_ls_hydrogen_treatment constr
_refine_ls_matrix_type full
_refine_ls_number_parameters 213
_refine_ls_number_reflns 9309
_refine_ls_number_restraints 0
_refine_ls_restrained_S_all 1.096
_refine_ls_R_factor_all 0.0500
_refine_ls_R_factor_gt 0.0441
_refine_ls_shift/su_max 0.001
_refine_ls_shift/su_mean 0.000
_refine_ls_structure_factor_coef Fsqd
_refine_ls_weighting_details
;
 w=1/[\s^2^(Fo^2^)+(0.0418P)^2^+10.5494P]
 where P=(Fo^2^+2Fc^2^)/3
;
_refine_ls_weighting_scheme calc
_refine_ls_wR_factor_gt 0.1080
_refine_ls_wR_factor_ref 0.1114
_reflns_Friedel_coverage 0.000
_reflns_number_gt 8194
_reflns_number_total 9309
_reflns_threshold_expression 'I > 2\s(I)'
_cod_data_source_file ja5b00365_si_002.cif
_cod_data_source_block MUF-77-Ethyl
_cod_original_cell_volume 26867.4(13)
_cod_database_code 4129299
_shelx_space_group_comment
;
The symmetry employed for this shelxl refinement is uniquely defined
by the following loop, which should always be used as a source of
symmetry information in preference to the above space-group names.
They are only intended as comments.
;
_shelx_estimated_absorpt_t_min 0.809
_shelx_estimated_absorpt_t_max 0.827
_shelxl_version_number 2013-2

loop_
_space_group_symop_operation_xyz
'x, y, z'
'-x, -y, z'
'-x, y, -z'
'x, -y, -z'
'z, x, y'
'z, -x, -y'
'-z, -x, y'
'-z, x, -y'
'y, z, x'
'-y, z, -x'
'y, -z, -x'
'-y, -z, x'
'-x, -y, -z'
'x, y, -z'
'x, -y, z'
'-x, y, z'
'-z, -x, -y'
'-z, x, y'
'z, x, -y'
'z, -x, y'
'-y, -z, -x'
'y, -z, x'
'-y, z, x'
'y, z, -x'

loop_
_atom_site_label
_atom_site_type_symbol
_atom_site_fract_x
_atom_site_fract_y
_atom_site_fract_z
_atom_site_U_iso_or_equiv
_atom_site_adp_type
_atom_site_occupancy
_atom_site_site_symmetry_order
_atom_site_calc_flag
_atom_site_refinement_flags_posn
_atom_site_refinement_flags_adp
_atom_site_refinement_flags_occupancy
Zn1 Zn 0.32269(2) 0.44658(2) 0.0000 0.03660(9) Uani 1 2 d S T P
Zn2 Zn 0.24861(2) 0.5000 0.05306(2) 0.03846(9) Uani 1 2 d S T P
O1 O 0.28576(6) 0.5000 0.0000 0.0337(4) Uani 1 4 d S T P
O4 O 0.31243(5) 0.41069(5) 0.05243(5) 0.0679(4) Uani 1 1 d . . .
C1 C 0.40397(11) 0.5000 0.0000 0.0548(9) Uani 1 4 d S T P
C4 C 0.16747(12) 0.5000 0.0000 0.0681(12) Uani 1 4 d S T P
O2 O 0.38510(6) 0.46300(7) 0.0000 0.0686(6) Uani 1 2 d S T P
O3 O 0.18636(6) 0.5000 0.03703(8) 0.0841(7) Uani 1 2 d S T P
O5 O 0.25901(5) 0.44724(5) 0.08885(5) 0.0693(4) Uani 1 1 d . . .
C9 C 0.28586(7) 0.41532(7) 0.08417(7) 0.0597(5) Uani 1 1 d . . .
C2 C 0.45384(11) 0.5000 0.0000 0.0606(10) Uani 1 4 d S T P
C13 C 0.28716(9) 0.31401(9) 0.18450(9) 0.0945(9) Uani 1 1 d . . .
C5 C 0.11783(13) 0.5000 0.0000 0.0902(17) Uani 1 4 d S T P
C14 C 0.25462(8) 0.34666(9) 0.18499(8) 0.0855(8) Uani 1 1 d . . .
C15 C 0.25440(8) 0.38023(8) 0.15247(8) 0.0838(8) Uani 1 1 d . . .
H15 H 0.2329 0.4026 0.1533 0.101 Uiso 1 1 calc R U .
C3 C 0.47683(9) 0.46073(11) 0.0000 0.0902(12) Uani 1 2 d S T P
H3 H 0.4614 0.4338 0.0000 0.108 Uiso 1 2 calc R U P
C8 C 0.02485(14) 0.5000 0.0000 0.126(3) Uani 1 4 d S T P
C11 C 0.31823(10) 0.34672(9) 0.11890(9) 0.1052(11) Uani 1 1 d . . .
H11 H 0.3395 0.3465 0.0963 0.126 Uiso 1 1 calc R U .
C10 C 0.28602(8) 0.37995(8) 0.11938(8) 0.0763(7) Uani 1 1 d . . .
C16 C 0.27829(9) 0.28315(9) 0.22372(9) 0.0928(9) Uani 1 1 d . . .
C12 C 0.31927(10) 0.31385(11) 0.15148(10) 0.1243(14) Uani 1 1 d . . .
H12 H 0.3413 0.2920 0.1511 0.149 Uiso 1 1 calc R U .
C6 C 0.09464(12) 0.5000 0.03796(16) 0.182(3) Uani 1 2 d S T P
H6 H 0.1097 0.5000 0.0651 0.218 Uiso 1 2 calc R U P
C7 C 0.04826(12) 0.5000 0.03765(18) 0.196(4) Uani 1 2 d S T P
H7 H 0.0331 0.5000 0.0647 0.235 Uiso 1 2 calc R U P
C17 C 0.24013(9) 0.29969(9) 0.24539(9) 0.0924(9) Uani 1 1 d . . .
C18 C 0.22212(9) 0.34178(9) 0.22261(9) 0.0969(10) Uani 1 1 d . . .
C19 C 0.17496(11) 0.33469(15) 0.20237(13) 0.1357(16) Uani 1 1 d . . .
H19A H 0.1536 0.3321 0.2266 0.163 Uiso 1 1 calc R U .
H19B H 0.1671 0.3610 0.1852 0.163 Uiso 1 1 calc R U .
C21 C 0.22377(15) 0.38357(12) 0.25234(12) 0.1314(16) Uani 1 1 d . . .
H21A H 0.2151 0.4092 0.2346 0.158 Uiso 1 1 calc R U .
H21B H 0.2020 0.3802 0.2761 0.158 Uiso 1 1 calc R U .
C22 C 0.2690(2) 0.39290(18) 0.27310(17) 0.199(2) Uani 1 1 d . . .
H22A H 0.2766 0.3692 0.2933 0.298 Uiso 1 1 calc R U .
H22B H 0.2678 0.4206 0.2892 0.298 Uiso 1 1 calc R U .
H22C H 0.2911 0.3948 0.2500 0.298 Uiso 1 1 calc R U .
C20 C 0.17024(17) 0.29329(19) 0.17190(19) 0.199(2) Uani 1 1 d . . .
H20A H 0.1921 0.2947 0.1485 0.299 Uiso 1 1 calc R U .
H20B H 0.1409 0.2928 0.1591 0.299 Uiso 1 1 calc R U .
H20C H 0.1748 0.2667 0.1892 0.299 Uiso 1 1 calc R U .

loop_
_atom_site_aniso_label
_atom_site_aniso_U_11
_atom_site_aniso_U_22
_atom_site_aniso_U_33
_atom_site_aniso_U_23
_atom_site_aniso_U_13
_atom_site_aniso_U_12
Zn1 0.02835(15) 0.03976(16) 0.04169(16) 0.000 0.000 0.00167(11)
Zn2 0.02973(15) 0.04524(17) 0.04039(17) 0.000 0.00425(12) 0.000
O1 0.0227(9) 0.0403(11) 0.0380(11) 0.000 0.000 0.000
O4 0.0723(9) 0.0655(8) 0.0658(9) 0.0246(7) 0.0200(7) 0.0184(7)
C1 0.0295(17) 0.066(2) 0.069(2) 0.000 0.000 0.000
C4 0.0290(18) 0.096(3) 0.079(3) 0.000 0.000 0.000
O2 0.0290(8) 0.0637(12) 0.1133(17) 0.000 0.000 -0.0012(8)
O3 0.0306(9) 0.146(2) 0.0753(14) 0.000 0.0017(10) 0.000
O5 0.0758(9) 0.0701(9) 0.0620(8) 0.0233(7) 0.0234(7) 0.0151(8)
C9 0.0622(12) 0.0562(11) 0.0607(12) 0.0196(9) 0.0065(10) 0.0063(9)
C2 0.0278(16) 0.065(2) 0.089(3) 0.000 0.000 0.000
C13 0.0929(18) 0.0941(18) 0.0964(18) 0.0450(15) 0.0485(15) 0.0452(15)
C5 0.0254(19) 0.156(5) 0.089(3) 0.000 0.000 0.000
C14 0.0839(16) 0.0876(16) 0.0851(16) 0.0377(14) 0.0367(13) 0.0392(13)
C15 0.0847(16) 0.0800(15) 0.0867(16) 0.0347(13) 0.0289(13) 0.0339(13)
C3 0.0312(14) 0.0651(19) 0.174(4) 0.000 0.000 -0.0029(13)
C8 0.028(2) 0.251(9) 0.098(4) 0.000 0.000 0.000
C11 0.109(2) 0.104(2) 0.103(2) 0.0580(17) 0.0556(17) 0.0526(17)
C10 0.0808(15) 0.0782(15) 0.0698(14) 0.0333(12) 0.0251(12) 0.0213(12)
C16 0.0958(18) 0.0954(18) 0.0872(17) 0.0512(15) 0.0482(15) 0.0417(15)
C12 0.124(2) 0.128(2) 0.122(2) 0.077(2) 0.074(2) 0.076(2)
C6 0.0321(18) 0.419(11) 0.095(3) 0.000 0.0017(19) 0.000
C7 0.0298(18) 0.454(12) 0.105(4) 0.000 0.006(2) 0.000
C17 0.0909(17) 0.0909(17) 0.0955(18) 0.0501(15) 0.0393(14) 0.0484(14)
C18 0.0953(19) 0.0944(18) 0.1010(19) 0.0544(16) 0.0502(16) 0.0514(15)
C19 0.094(2) 0.172(4) 0.141(3) 0.091(3) 0.052(2) 0.058(2)
C21 0.172(4) 0.104(2) 0.119(3) 0.044(2) 0.078(3) 0.063(3)
C22 0.245(6) 0.176(5) 0.175(5) 0.000(4) 0.016(5) 0.024(5)
C20 0.167(5) 0.204(6) 0.226(6) 0.047(5) 0.001(4) 0.007(4)

loop_
_atom_type_symbol
_atom_type_description
_atom_type_scat_dispersion_real
_atom_type_scat_dispersion_imag
_atom_type_scat_source
C C 0.0181 0.0091 'International Tables Vol C Tables 4.2.6.8 and 6.1.1.4'
H H 0.0000 0.0000 'International Tables Vol C Tables 4.2.6.8 and 6.1.1.4'
O O 0.0492 0.0322 'International Tables Vol C Tables 4.2.6.8 and 6.1.1.4'
Zn Zn -1.5491 0.6778 'International Tables Vol C Tables 4.2.6.8 and 6.1.1.4'

loop_
_geom_angle_atom_site_label_1
_geom_angle_atom_site_label_2
_geom_angle_atom_site_label_3
_geom_angle
_geom_angle_site_symmetry_1
_geom_angle_site_symmetry_3
O4 Zn1 O4 109.10(10) . 14
O4 Zn1 O2 107.22(6) . .
O4 Zn1 O2 107.22(6) 14 .
O4 Zn1 O1 111.59(5) . .
O4 Zn1 O1 111.60(5) 14 .
O2 Zn1 O1 109.91(7) . .
O3 Zn2 O5 107.10(6) . .
O3 Zn2 O5 107.10(6) . 15_565
O5 Zn2 O5 109.52(10) . 15_565
O3 Zn2 O1 110.56(8) . .
O5 Zn2 O1 111.19(5) . .
O5 Zn2 O1 111.19(5) 15_565 .
Zn2 O1 Zn2 110.00(9) . 14
Zn2 O1 Zn1 109.037(6) . .
Zn2 O1 Zn1 109.035(6) 14 .
Zn2 O1 Zn1 109.038(6) . 15_565
Zn2 O1 Zn1 109.037(6) 14 15_565
Zn1 O1 Zn1 110.68(9) . 15_565
C9 O4 Zn1 131.34(13) . .
O2 C1 O2 125.9(3) . 15_565
O2 C1 C2 117.03(16) . .
O2 C1 C2 117.04(16) 15_565 .
O3 C4 O3 126.0(4) . 14
O3 C4 C5 117.02(18) . .
O3 C4 C5 117.02(18) 14 .
C1 O2 Zn1 131.77(19) . .
C4 O3 Zn2 131.5(2) . .
C9 O5 Zn2 131.47(13) . .
O4 C9 O5 125.29(17) . .
O4 C9 C10 117.18(18) . .
O5 C9 C10 117.53(18) . .
C3 C2 C3 119.3(4) 15_565 .
C3 C2 C1 120.34(18) 15_565 .
C3 C2 C1 120.34(18) . .
C12 C13 C14 120.1(2) . .
C12 C13 C16 132.4(2) . .
C14 C13 C16 107.44(19) . .
C6 C5 C6 117.2(5) . 14
C6 C5 C4 121.4(2) . .
C6 C5 C4 121.4(2) 14 .
C13 C14 C15 120.3(2) . .
C13 C14 C18 113.44(19) . .
C15 C14 C18 126.2(2) . .
C10 C15 C14 119.7(2) . .
C2 C3 C3 120.34(18) . 3_655
C7 C8 C7 116.3(5) . 14
C7 C8 C8 121.9(2) . 13_565
C7 C8 C8 121.9(2) 14 13_565
C10 C11 C12 121.2(2) . .
C15 C10 C11 119.5(2) . .
C15 C10 C9 120.2(2) . .
C11 C10 C9 120.24(19) . .
C17 C16 C17 119.9(2) 9 .
C17 C16 C13 133.5(2) 9 .
C17 C16 C13 106.57(19) . .
C13 C12 C11 119.1(2) . .
C5 C6 C7 121.0(4) . .
C8 C7 C6 122.3(5) . .
C16 C17 C16 120.1(2) 5 .
C16 C17 C18 128.1(2) 5 .
C16 C17 C18 111.78(19) . .
C14 C18 C17 100.77(18) . .
C14 C18 C21 109.6(3) . .
C17 C18 C21 113.6(3) . .
C14 C18 C19 108.1(3) . .
C17 C18 C19 112.5(3) . .
C21 C18 C19 111.5(3) . .
C20 C19 C18 115.0(3) . .
C22 C21 C18 114.6(3) . .

loop_
_geom_bond_atom_site_label_1
_geom_bond_atom_site_label_2
_geom_bond_distance
_geom_bond_site_symmetry_2
Zn1 O4 1.9278(13) .
Zn1 O4 1.9279(13) 14
Zn1 O2 1.9327(17) .
Zn1 O1 1.9449(11) .
Zn2 O3 1.9253(19) .
Zn2 O5 1.9348(13) .
Zn2 O5 1.9349(13) 15_565
Zn2 O1 1.9400(11) .
O1 Zn2 1.9401(11) 14
O1 Zn1 1.9449(11) 15_565
O4 C9 1.247(2) .
C1 O2 1.244(2) .
C1 O2 1.244(2) 15_565
C1 C2 1.494(5) .
C4 O3 1.245(3) .
C4 O3 1.245(3) 14
C4 C5 1.487(5) .
O5 C9 1.257(2) .
C9 C10 1.495(3) .
C2 C3 1.363(4) 15_565
C2 C3 1.363(4) .
C13 C12 1.380(3) .
C13 C14 1.381(3) .
C13 C16 1.518(3) .
C5 C6 1.332(5) .
C5 C6 1.332(5) 14
C14 C15 1.400(3) .
C14 C18 1.496(3) .
C15 C10 1.371(3) .
C3 C3 1.388(5) 3_655
C8 C7 1.328(5) .
C8 C7 1.328(5) 14
C8 C8 1.489(8) 13_565
C11 C10 1.386(3) .
C11 C12 1.387(3) .
C16 C17 1.390(3) 9
C16 C17 1.405(3) .
C6 C7 1.389(5) .
C17 C16 1.390(3) 5
C17 C18 1.531(3) .
C18 C21 1.537(5) .
C18 C19 1.552(5) .
C19 C20 1.546(6) .
C21 C22 1.516(6) .

loop_
_geom_torsion_atom_site_label_1
_geom_torsion_atom_site_label_2
_geom_torsion_atom_site_label_3
_geom_torsion_atom_site_label_4
_geom_torsion
_geom_torsion_site_symmetry_1
_geom_torsion_site_symmetry_4
O2 C1 O2 Zn1 0.0 15_565 .
C2 C1 O2 Zn1 180.0 . .
O3 C4 O3 Zn2 0.0 14 .
C5 C4 O3 Zn2 180.0 . .
Zn1 O4 C9 O5 -1.4(4) . .
Zn1 O4 C9 C10 178.53(16) . .
Zn2 O5 C9 O4 -1.8(4) . .
Zn2 O5 C9 C10 178.28(16) . .
O2 C1 C2 C3 180.0 . 15_565
O2 C1 C2 C3 0.0 15_565 15_565
O2 C1 C2 C3 0.0 . .
O2 C1 C2 C3 180.0 15_565 .
O3 C4 C5 C6 0.0 . .
O3 C4 C5 C6 180.0 14 .
O3 C4 C5 C6 180.0 . 14
O3 C4 C5 C6 0.0 14 14
C12 C13 C14 C15 -1.1(5) . .
C16 C13 C14 C15 179.8(3) . .
C12 C13 C14 C18 179.3(3) . .
C16 C13 C14 C18 0.2(4) . .
C13 C14 C15 C10 1.6(5) . .
C18 C14 C15 C10 -178.8(3) . .
C3 C2 C3 C3 0.0 15_565 3_655
C1 C2 C3 C3 180.0 . 3_655
C14 C15 C10 C11 -0.9(5) . .
C14 C15 C10 C9 179.3(3) . .
C12 C11 C10 C15 -0.4(5) . .
C12 C11 C10 C9 179.3(3) . .
O4 C9 C10 C15 -172.7(2) . .
O5 C9 C10 C15 7.2(4) . .
O4 C9 C10 C11 7.5(4) . .
O5 C9 C10 C11 -172.5(3) . .
C12 C13 C16 C17 1.7(7) . 9
C14 C13 C16 C17 -179.3(4) . 9
C12 C13 C16 C17 -178.8(4) . .
C14 C13 C16 C17 0.2(4) . .
C14 C13 C12 C11 -0.3(6) . .
C16 C13 C12 C11 178.7(4) . .
C10 C11 C12 C13 1.0(6) . .
C6 C5 C6 C7 0.0 14 .
C4 C5 C6 C7 180.0 . .
C7 C8 C7 C6 0.0 14 .
C8 C8 C7 C6 180.0 13_565 .
C5 C6 C7 C8 0.0 . .
C17 C16 C17 C16 -0.1(7) 9 5
C13 C16 C17 C16 -179.7(3) . 5
C17 C16 C17 C18 179.0(2) 9 .
C13 C16 C17 C18 -0.5(4) . .
C13 C14 C18 C17 -0.5(4) . .
C15 C14 C18 C17 180.0(3) . .
C13 C14 C18 C21 119.6(3) . .
C15 C14 C18 C21 -60.0(4) . .
C13 C14 C18 C19 -118.6(3) . .
C15 C14 C18 C19 61.8(4) . .
C16 C17 C18 C14 179.7(3) 5 .
C16 C17 C18 C14 0.6(4) . .
C16 C17 C18 C21 62.6(5) 5 .
C16 C17 C18 C21 -116.5(3) . .
C16 C17 C18 C19 -65.3(5) 5 .
C16 C17 C18 C19 115.6(3) . .
C14 C18 C19 C20 59.4(4) . .
C17 C18 C19 C20 -51.0(4) . .
C21 C18 C19 C20 180.0(3) . .
C14 C18 C21 C22 -59.9(4) . .
C17 C18 C21 C22 52.0(4) . .
C19 C18 C21 C22 -179.6(3) . .
